data_4061903
loop_
_publ_author_name
'Ruman, Tomasz'
'Ciunik, Zbigniew'
'Trzeciak, Anna M.'
'Wo\/lowiec, Stanis\/law'
'Zi\'o\/lkowski, J\'ozef J.'

_publ_section_title
;
Complexes of Heteroscorpionate Trispyrazolylborate Ligands.
Part X. Structures and Fluxional Behavior of Rhodium(I) Complexes with
Heteroscorpionate Trispyrazolylborate Ligands, Tp&#x0094;Rh(LL); (LL) = (CO)2 
or (COD)
;
_journal_issue 5
_journal_name_full Organometallics
_journal_page_first 1072
_journal_page_last 1080
_journal_paper_doi 10.1021/om020873x
_journal_volume 22
_journal_year 2003
_chemical_formula_sum 'C27 H26 B N6 O2 Rh'
_chemical_formula_weight 580.26
_space_group_IT_number 14
_symmetry_cell_setting monoclinic
_symmetry_space_group_name_Hall '-P 2ybc'
_symmetry_space_group_name_H-M 'P 1 21/c 1'
_cell_angle_alpha 90.00
_cell_angle_beta 105.554(5)
_cell_angle_gamma 90.00
_cell_formula_units_Z 4
_cell_length_a 12.6077(7)
_cell_length_b 19.6436(10)
_cell_length_c 11.2120(7)
_cell_measurement_temperature 100(2)
_cell_volume 2675.1(3)
_diffrn_ambient_temperature 100(2)
_exptl_crystal_density_diffrn 1.441
_cod_depositor_comments
;
The following automatic conversions were performed:
'_symmetry_cell_setting' value 'Monoclinic' changed to 'monoclinic'
according to '/home/saulius/struct/CIF-dictionaries/cif_core.dic'
dictionary named 'cif_core.dic' version 2.4.1 from 2010-06-29.

Automatic conversion script
Id: cif_fix_enum 1527 2010-12-29 10:47:43Z saulius 
;
_cod_original_sg_symbol_H-M 'P 21/c'
_cod_database_code 4061903

loop_
_symmetry_equiv_pos_as_xyz
'x, y, z'
'-x, y+1/2, -z+1/2'
'-x, -y, -z'
'x, -y-1/2, z-1/2'

loop_
_atom_site_label
_atom_site_type_symbol
_atom_site_fract_x
_atom_site_fract_y
_atom_site_fract_z
_atom_site_U_iso_or_equiv
_atom_site_adp_type
_atom_site_occupancy
_atom_site_calc_flag
_atom_site_refinement_flags
_atom_site_disorder_assembly
_atom_site_disorder_group
Rh1 Rh 0.293382(12) 0.526522(7) 0.823525(13) 0.01445(5) Uani 1 d . . .
O1 O 0.40388(12) 0.45887(8) 0.64889(14) 0.0263(3) Uani 1 d . . .
O2 O 0.50431(13) 0.60168(8) 0.92729(16) 0.0361(4) Uani 1 d . . .
N1 N 0.05086(13) 0.50765(8) 0.71347(14) 0.0134(3) Uani 1 d . . .
N2 N 0.14824(12) 0.47205(7) 0.74671(14) 0.0123(3) Uani 1 d . . .
N3 N 0.10024(13) 0.57675(8) 0.90882(14) 0.0155(3) Uani 1 d . . .
N4 N 0.21209(13) 0.56584(8) 0.94766(15) 0.0173(3) Uani 1 d . . .
N5 N 0.08245(13) 0.63465(8) 0.70117(14) 0.0143(3) Uani 1 d . . .
N6 N 0.17106(13) 0.62369(8) 0.65484(14) 0.0154(3) Uani 1 d . . .
C1 C -0.14345(16) 0.49400(10) 0.58465(19) 0.0198(4) Uani 1 d . . .
H1A H -0.1416 0.5381 0.5445 0.030 Uiso 1 calc R . .
H1B H -0.1802 0.4990 0.6509 0.030 Uiso 1 calc R . .
H1C H -0.1839 0.4611 0.5235 0.030 Uiso 1 calc R . .
C2 C -0.02807(15) 0.46911(9) 0.63839(17) 0.0142(4) Uani 1 d . . .
C3 C 0.01792(15) 0.40702(9) 0.62278(17) 0.0151(4) Uani 1 d . . .
H3A H -0.0180 0.3697 0.5747 0.018 Uiso 1 calc R . .
C4 C 0.12798(15) 0.41022(9) 0.69199(16) 0.0141(4) Uani 1 d . . .
C5 C 0.21124(15) 0.35570(9) 0.71079(17) 0.0149(4) Uani 1 d . . .
C6 C 0.29051(15) 0.34649(10) 0.82332(17) 0.0169(4) Uani 1 d . . .
H6A H 0.2946 0.3776 0.8892 0.020 Uiso 1 calc R . .
C7 C 0.36374(17) 0.29200(10) 0.8398(2) 0.0221(4) Uani 1 d . . .
H7A H 0.4183 0.2866 0.9163 0.027 Uiso 1 calc R . .
C8 C 0.35712(17) 0.24556(10) 0.7446(2) 0.0235(4) Uani 1 d . . .
H8A H 0.4057 0.2077 0.7566 0.028 Uiso 1 calc R . .
C9 C 0.27924(17) 0.25467(10) 0.6318(2) 0.0228(4) Uani 1 d . . .
H9A H 0.2756 0.2234 0.5662 0.027 Uiso 1 calc R . .
C10 C 0.20678(16) 0.30921(10) 0.61456(18) 0.0186(4) Uani 1 d . . .
H10A H 0.1538 0.3151 0.5371 0.022 Uiso 1 calc R . .
C11 C -0.05783(18) 0.60127(11) 0.9994(2) 0.0244(4) Uani 1 d . . .
H11A H -0.1017 0.5626 0.9579 0.037 Uiso 1 calc R . .
H11B H -0.0821 0.6429 0.9517 0.037 Uiso 1 calc R . .
H11C H -0.0677 0.6064 1.0827 0.037 Uiso 1 calc R . .
C12 C 0.06128(17) 0.58881(9) 1.00846(18) 0.0185(4) Uani 1 d . . .
C13 C 0.14935(19) 0.58612(10) 1.11267(19) 0.0234(4) Uani 1 d . . .
H13A H 0.1471 0.5927 1.1959 0.028 Uiso 1 calc R . .
C14 C 0.24201(18) 0.57182(10) 1.07213(18) 0.0214(4) Uani 1 d . . .
C15 C 0.3585(2) 0.56329(13) 1.1476(2) 0.0343(6) Uani 1 d . . .
H15A H 0.3880 0.5204 1.1253 0.051 Uiso 1 calc R . .
H15B H 0.3610 0.5625 1.2357 0.051 Uiso 1 calc R . .
H15C H 0.4030 0.6013 1.1314 0.051 Uiso 1 calc R . .
C16 C -0.04746(19) 0.72815(11) 0.7222(2) 0.0273(5) Uani 1 d . . .
H16A H -0.1106 0.6971 0.7007 0.041 Uiso 1 calc R . .
H16B H -0.0692 0.7727 0.6840 0.041 Uiso 1 calc R . .
H16C H -0.0226 0.7333 0.8124 0.041 Uiso 1 calc R . .
C17 C 0.04382(16) 0.69972(9) 0.67608(18) 0.0185(4) Uani 1 d . . .
C18 C 0.10799(17) 0.73086(10) 0.61031(18) 0.0200(4) Uani 1 d . . .
H18A H 0.1008 0.7760 0.5788 0.024 Uiso 1 calc R . .
C19 C 0.18656(16) 0.68201(10) 0.59943(17) 0.0165(4) Uani 1 d . . .
C20 C 0.26909(19) 0.73866(13) 0.4464(2) 0.0329(5) Uani 1 d . . .
H20A H 0.2113 0.7712 0.4301 0.039 Uiso 1 calc R . .
C21 C 0.3491(2) 0.74166(15) 0.3817(2) 0.0428(7) Uani 1 d . . .
H21A H 0.3452 0.7762 0.3213 0.051 Uiso 1 calc R . .
C22 C 0.4339(2) 0.69513(14) 0.4045(2) 0.0389(6) Uani 1 d . . .
H22A H 0.4874 0.6970 0.3589 0.047 Uiso 1 calc R . .
C23 C 0.4410(2) 0.64558(13) 0.4940(2) 0.0340(5) Uani 1 d . . .
H23A H 0.5003 0.6140 0.5114 0.041 Uiso 1 calc R . .
C24 C 0.36135(18) 0.64209(11) 0.5582(2) 0.0256(5) Uani 1 d . . .
H24A H 0.3666 0.6078 0.6193 0.031 Uiso 1 calc R . .
C25 C 0.27334(17) 0.68808(10) 0.53493(18) 0.0197(4) Uani 1 d . . .
C26 C 0.36253(15) 0.48355(10) 0.71670(18) 0.0178(4) Uani 1 d . . .
C27 C 0.42341(17) 0.57307(11) 0.8913(2) 0.0229(4) Uani 1 d . . .
B1 B 0.03805(18) 0.57830(11) 0.7695(2) 0.0154(4) Uani 1 d . . .
H10B H -0.0418 0.5869 0.7610 0.018 Uiso 1 calc R . .

loop_
_atom_site_aniso_label
_atom_site_aniso_U_11
_atom_site_aniso_U_22
_atom_site_aniso_U_33
_atom_site_aniso_U_23
_atom_site_aniso_U_13
_atom_site_aniso_U_12
Rh1 0.01379(8) 0.01363(8) 0.01490(8) -0.00266(5) 0.00209(6) -0.00043(6)
O1 0.0238(8) 0.0298(8) 0.0287(8) -0.0050(6) 0.0130(7) 0.0017(6)
O2 0.0214(8) 0.0343(9) 0.0470(11) -0.0124(8) -0.0006(7) -0.0089(7)
N1 0.0141(7) 0.0133(7) 0.0137(7) 0.0003(6) 0.0052(6) 0.0008(6)
N2 0.0130(7) 0.0118(7) 0.0124(7) 0.0004(6) 0.0038(6) 0.0012(6)
N3 0.0177(8) 0.0138(8) 0.0155(8) -0.0022(6) 0.0054(6) 0.0001(6)
N4 0.0195(8) 0.0162(8) 0.0148(8) -0.0018(6) 0.0018(7) 0.0004(6)
N5 0.0156(7) 0.0141(7) 0.0128(7) -0.0010(6) 0.0030(6) 0.0024(6)
N6 0.0157(7) 0.0154(8) 0.0155(8) 0.0006(6) 0.0049(6) 0.0007(6)
C1 0.0168(9) 0.0201(10) 0.0196(10) -0.0001(8) 0.0000(8) 0.0011(8)
C2 0.0156(9) 0.0165(9) 0.0108(8) 0.0014(7) 0.0042(7) -0.0017(7)
C3 0.0174(9) 0.0142(9) 0.0130(9) -0.0007(7) 0.0029(7) -0.0027(7)
C4 0.0199(9) 0.0130(9) 0.0109(8) 0.0011(7) 0.0065(7) -0.0017(7)
C5 0.0167(9) 0.0123(9) 0.0170(9) -0.0006(7) 0.0069(8) -0.0035(7)
C6 0.0198(9) 0.0167(9) 0.0150(9) 0.0012(7) 0.0058(8) -0.0013(7)
C7 0.0205(10) 0.0204(10) 0.0254(11) 0.0054(8) 0.0060(9) 0.0012(8)
C8 0.0226(10) 0.0172(10) 0.0345(12) 0.0034(9) 0.0144(9) 0.0047(8)
C9 0.0257(10) 0.0193(10) 0.0276(11) -0.0065(8) 0.0143(9) -0.0015(8)
C10 0.0209(10) 0.0174(10) 0.0193(10) -0.0018(8) 0.0086(8) -0.0032(8)
C11 0.0312(11) 0.0215(10) 0.0255(11) -0.0018(8) 0.0163(9) 0.0002(9)
C12 0.0307(11) 0.0092(9) 0.0187(9) -0.0004(7) 0.0119(8) 0.0005(8)
C13 0.0415(12) 0.0157(10) 0.0143(9) -0.0003(7) 0.0099(9) 0.0041(9)
C14 0.0312(11) 0.0163(9) 0.0150(9) -0.0021(7) 0.0032(8) 0.0027(8)
C15 0.0351(13) 0.0417(14) 0.0191(11) -0.0066(10) -0.0050(10) 0.0122(11)
C16 0.0347(12) 0.0217(11) 0.0273(11) 0.0010(9) 0.0112(10) 0.0128(9)
C17 0.0232(10) 0.0135(9) 0.0162(9) -0.0030(7) 0.0007(8) 0.0034(8)
C18 0.0279(11) 0.0110(9) 0.0182(10) -0.0002(7) 0.0012(8) -0.0002(8)
C19 0.0182(9) 0.0153(9) 0.0135(9) -0.0013(7) -0.0002(7) -0.0040(7)
C20 0.0276(12) 0.0388(13) 0.0275(12) 0.0141(10) -0.0006(10) -0.0110(10)
C21 0.0373(14) 0.0628(18) 0.0243(12) 0.0161(12) 0.0011(11) -0.0267(13)
C22 0.0380(14) 0.0595(17) 0.0229(11) -0.0089(11) 0.0146(11) -0.0278(13)
C23 0.0350(13) 0.0351(13) 0.0376(13) -0.0089(10) 0.0192(11) -0.0094(10)
C24 0.0304(11) 0.0223(11) 0.0286(11) -0.0005(9) 0.0160(10) -0.0035(9)
C25 0.0231(10) 0.0195(10) 0.0144(9) -0.0018(7) 0.0014(8) -0.0083(8)
C26 0.0128(9) 0.0178(10) 0.0199(10) 0.0003(8) -0.0006(8) -0.0029(7)
C27 0.0219(10) 0.0208(10) 0.0240(10) -0.0036(8) 0.0025(9) 0.0038(8)
B1 0.0170(10) 0.0142(10) 0.0152(10) -0.0022(8) 0.0048(8) 0.0012(8)

loop_
_geom_bond_atom_site_label_1
_geom_bond_atom_site_label_2
_geom_bond_distance
_geom_bond_site_symmetry_2
_geom_bond_publ_flag
Rh1 C27 1.853(2) . ?
Rh1 C26 1.862(2) . ?
Rh1 N4 2.0854(16) . ?
Rh1 N2 2.0952(15) . ?
O1 C26 1.139(2) . ?
O2 C27 1.139(3) . ?
N1 C2 1.350(2) . ?
N1 N2 1.375(2) . ?
N1 B1 1.550(3) . ?
N2 C4 1.354(2) . ?
N3 C12 1.356(2) . ?
N3 N4 1.377(2) . ?
N3 B1 1.549(3) . ?
N4 C14 1.350(2) . ?
N5 N6 1.370(2) . ?
N5 C17 1.370(2) . ?
N5 B1 1.535(3) . ?
N6 C19 1.342(2) . ?
C1 C2 1.499(3) . ?
C2 C3 1.382(3) . ?
C3 C4 1.398(3) . ?
C4 C5 1.475(3) . ?
C5 C6 1.395(3) . ?
C5 C10 1.403(3) . ?
C6 C7 1.393(3) . ?
C7 C8 1.390(3) . ?
C8 C9 1.389(3) . ?
C9 C10 1.387(3) . ?
C11 C12 1.498(3) . ?
C12 C13 1.380(3) . ?
C13 C14 1.391(3) . ?
C14 C15 1.495(3) . ?
C16 C17 1.491(3) . ?
C17 C18 1.376(3) . ?
C18 C19 1.408(3) . ?
C19 C25 1.469(3) . ?
C20 C21 1.393(4) . ?
C20 C25 1.395(3) . ?
C21 C22 1.378(4) . ?
C22 C23 1.384(4) . ?
C23 C24 1.385(3) . ?
C24 C25 1.400(3) . ?
